data_4513306
loop_
_publ_author_name
'Lusi, Matteo'
'Vitorica-Yrezabal, Inigo J.'
'Zaworotko, Michael J.'

_publ_section_title
;
 Expanding the Scope of Molecular Mixed Crystals Enabled by Three
 Component Solid Solutions
;
_journal_issue 8
_journal_name_full 'Crystal Growth &amp; Design'
_journal_page_first 4098
_journal_paper_doi 10.1021/acs.cgd.5b00685
_journal_volume 15
_journal_year 2015
_chemical_formula_sum 'C6.13 H4.13 N0.87'
_chemical_formula_weight 89.98
_chemical_name_systematic
;
 ?
;
_space_group_crystal_system monoclinic
_space_group_IT_number 14
_space_group_name_Hall '-P 2yn'
_space_group_name_H-M_alt 'P 1 21/n 1'
_symmetry_space_group_name_Hall '-P 2yn'
_symmetry_space_group_name_H-M 'P 1 21/n 1'
_atom_sites_solution_hydrogens geom
_audit_creation_method SHELXL-2014
_cell_angle_alpha 90
_cell_angle_beta 103.036(16)
_cell_angle_gamma 90
_cell_formula_units_Z 4
_cell_length_a 7.0842(11)
_cell_length_b 4.9820(7)
_cell_length_c 12.617(2)
_cell_measurement_temperature 100(2)
_cell_volume 433.82(12)
_computing_structure_refinement 'SHELXL-2014 (Sheldrick, 2014)'
_diffrn_ambient_temperature 100(2)
_diffrn_measured_fraction_theta_full 0.995
_diffrn_measured_fraction_theta_max 0.882
_diffrn_radiation_type MoK\a
_diffrn_radiation_wavelength 0.71073
_diffrn_reflns_av_R_equivalents 0.0526
_diffrn_reflns_av_unetI/netI 0.1039
_diffrn_reflns_laue_measured_fraction_full 0.995
_diffrn_reflns_laue_measured_fraction_max 0.882
_diffrn_reflns_limit_h_max 10
_diffrn_reflns_limit_h_min -8
_diffrn_reflns_limit_k_max 6
_diffrn_reflns_limit_k_min -6
_diffrn_reflns_limit_l_max 10
_diffrn_reflns_limit_l_min -17
_diffrn_reflns_number 1774
_diffrn_reflns_point_group_measured_fraction_full 0.995
_diffrn_reflns_point_group_measured_fraction_max 0.882
_diffrn_reflns_theta_full 25.242
_diffrn_reflns_theta_max 30.384
_diffrn_reflns_theta_min 3.315
_exptl_absorpt_coefficient_mu 0.083
_exptl_absorpt_correction_T_max 1.25
_exptl_absorpt_correction_T_min 0.81
_exptl_absorpt_correction_type multi-scan
_exptl_absorpt_process_details sadabs
_exptl_crystal_colour yellow
_exptl_crystal_density_diffrn 1.378
_exptl_crystal_description needle
_exptl_crystal_F_000 188
_refine_diff_density_max 0.268
_refine_diff_density_min -0.362
_refine_diff_density_rms 0.066
_refine_ls_extinction_method none
_refine_ls_goodness_of_fit_ref 1.026
_refine_ls_hydrogen_treatment constr
_refine_ls_matrix_type full
_refine_ls_number_parameters 65
_refine_ls_number_reflns 1153
_refine_ls_number_restraints 0
_refine_ls_restrained_S_all 1.026
_refine_ls_R_factor_all 0.1283
_refine_ls_R_factor_gt 0.0764
_refine_ls_shift/su_max 0.000
_refine_ls_shift/su_mean 0.000
_refine_ls_structure_factor_coef Fsqd
_refine_ls_weighting_details 'w=1/[\s^2^(Fo^2^)+(0.0515P)^2^+0.0665P] where P=(Fo^2^+2Fc^2^)/3'
_refine_ls_weighting_scheme calc
_refine_ls_wR_factor_gt 0.1422
_refine_ls_wR_factor_ref 0.1736
_reflns_Friedel_coverage 0.000
_reflns_number_gt 657
_reflns_number_total 1153
_reflns_threshold_expression 'I > 2\s(I)'
_cod_data_source_file cg5b00685_si_011.cif
_cod_data_source_block D:\#10
_cod_depositor_comments 'Adding full bibliography for 4513301--4513322.cif.'
_cod_original_cell_volume 433.83(12)
_cod_database_code 4513306
_shelx_space_group_comment
;
The symmetry employed for this shelxl refinement is uniquely defined
by the following loop, which should always be used as a source of
symmetry information in preference to the above space-group names.
They are only intended as comments.
;
_shelxl_version_number 2014-3

loop_
_space_group_symop_operation_xyz
'x, y, z'
'-x+1/2, y+1/2, -z+1/2'
'-x, -y, -z'
'x-1/2, -y-1/2, z-1/2'

loop_
_atom_site_label
_atom_site_type_symbol
_atom_site_fract_x
_atom_site_fract_y
_atom_site_fract_z
_atom_site_U_iso_or_equiv
_atom_site_adp_type
_atom_site_occupancy
_atom_site_site_symmetry_order
_atom_site_calc_flag
_atom_site_refinement_flags_posn
_atom_site_refinement_flags_adp
_atom_site_refinement_flags_occupancy
_atom_site_disorder_assembly
_atom_site_disorder_group
N1 N 0.1979(3) 0.0596(4) 0.04799(17) 0.0184(6) Uani 0.87(3) 1 d . . P A 1
C1 C 0.1979(3) 0.0596(4) 0.04799(17) 0.0184(6) Uani 0.13(3) 1 d . . P A 2
H1 H 0.3295 0.0995 0.0800 0.022 Uiso 0.13(3) 1 calc R U P A 2
C2 C 0.1477(3) -0.1311(5) -0.0290(2) 0.0178(6) Uani 1 1 d . . . . .
C3 C 0.2958(3) -0.2781(5) -0.0634(2) 0.0217(6) Uani 1 1 d . . . . .
H3 H 0.4282 -0.2401 -0.0324 0.026 Uiso 1 1 calc R U . . .
C4 C 0.2484(4) -0.4718(5) -0.1402(2) 0.0230(6) Uani 1 1 d . . . . .
H4 H 0.3484 -0.5703 -0.1617 0.028 Uiso 1 1 calc R U . . .
C5 C 0.0509(3) 0.1904(5) 0.0770(2) 0.0179(6) Uani 1 1 d . . . . .
C6 C 0.0939(3) 0.3948(5) 0.1578(2) 0.0228(6) Uani 1 1 d . . . . .
H6 H 0.2251 0.4370 0.1900 0.027 Uiso 1 1 calc R U . . .
C7 C -0.0514(4) 0.5301(5) 0.1892(2) 0.0233(6) Uani 1 1 d . . . . .
H7 H -0.0211 0.6640 0.2440 0.028 Uiso 1 1 calc R U . . .

loop_
_atom_site_aniso_label
_atom_site_aniso_U_11
_atom_site_aniso_U_22
_atom_site_aniso_U_33
_atom_site_aniso_U_23
_atom_site_aniso_U_13
_atom_site_aniso_U_12
N1 0.0153(10) 0.0173(12) 0.0227(12) 0.0014(9) 0.0043(9) 0.0008(8)
C1 0.0153(10) 0.0173(12) 0.0227(12) 0.0014(9) 0.0043(9) 0.0008(8)
C2 0.0185(12) 0.0151(13) 0.0202(13) 0.0039(10) 0.0052(10) -0.0003(9)
C3 0.0170(12) 0.0213(14) 0.0274(15) 0.0031(11) 0.0063(11) 0.0008(10)
C4 0.0226(12) 0.0207(13) 0.0289(15) 0.0014(12) 0.0124(11) 0.0030(11)
C5 0.0167(11) 0.0172(13) 0.0188(12) 0.0026(10) 0.0020(10) -0.0005(9)
C6 0.0194(12) 0.0236(14) 0.0245(14) 0.0016(11) 0.0032(11) -0.0019(10)
C7 0.0282(13) 0.0176(13) 0.0244(14) -0.0024(11) 0.0063(11) -0.0019(10)

loop_
_atom_type_symbol
_atom_type_description
_atom_type_scat_dispersion_real
_atom_type_scat_dispersion_imag
_atom_type_scat_source
C C 0.0033 0.0016 'International Tables Vol C Tables 4.2.6.8 and 6.1.1.4'
H H 0.0000 0.0000 'International Tables Vol C Tables 4.2.6.8 and 6.1.1.4'
N N 0.0061 0.0033 'International Tables Vol C Tables 4.2.6.8 and 6.1.1.4'

loop_
_geom_angle_atom_site_label_1
_geom_angle_atom_site_label_2
_geom_angle_atom_site_label_3
_geom_angle
_geom_angle_site_symmetry_3
C5 N1 C2 116.3(2) .
N1 C2 C3 119.3(2) .
N1 C2 C5 121.6(2) 3
C3 C2 C5 119.1(2) 3
C4 C3 C2 120.2(2) .
C3 C4 C7 121.1(2) 3
N1 C5 C6 119.1(2) .
N1 C5 C2 122.1(2) 3
C6 C5 C2 118.8(2) 3
C7 C6 C5 120.6(2) .
C6 C7 C4 120.3(2) 3

loop_
_geom_bond_atom_site_label_1
_geom_bond_atom_site_label_2
_geom_bond_distance
_geom_bond_site_symmetry_2
N1 C5 1.347(3) .
N1 C2 1.348(3) .
C2 C3 1.425(3) .
C2 C5 1.431(3) 3
C3 C4 1.355(3) .
C4 C7 1.423(3) 3
C5 C6 1.424(3) .
C5 C2 1.431(3) 3
C6 C7 1.362(3) .
C7 C4 1.423(3) 3
